data_2214333
loop_
_publ_author_name
'How, Fiona N.-F. '
'Watkin, David J.'
'Crouse, Karen A.'
'M. Ibrahim M. Tahir'

_publ_section_title
;
 2-Naphthylmethyl
 <i>N</i>-[1-(4-pyridyl)ethylidene]hydrazinecarbodithioate
;
_journal_coeditor_code LW2018
_journal_issue 7
_journal_name_full 'Acta Crystallographica Section E'
_journal_page_first o3135
_journal_page_last o3136
_journal_paper_doi 10.1107/S1600536807025652
_journal_volume 63
_journal_year 2007
_chemical_formula_iupac 'C19 H17 N3 S2'
_chemical_formula_moiety 'C19 H17 N3 S2'
_chemical_formula_sum 'C19 H17 N3 S2'
_chemical_formula_weight 351.50
_chemical_name_systematic
;
2-Naphthylmethyl N-[1-(4-pyridyl)ethylidene]hydrazinecarbodithioate
;
_space_group_IT_number 61
_symmetry_cell_setting orthorhombic
_symmetry_space_group_name_Hall '-P 2ac 2ab'
_symmetry_space_group_name_H-M 'P b c a'
_atom_sites_solution_hydrogens geom
_atom_sites_solution_primary direct
_cell_angle_alpha 90
_cell_angle_beta 90
_cell_angle_gamma 90
_cell_formula_units_Z 8
_cell_length_a 16.0781(7)
_cell_length_b 9.8406(4)
_cell_length_c 22.2201(8)
_cell_measurement_reflns_used 3836
_cell_measurement_temperature 150
_cell_measurement_theta_max 27
_cell_measurement_theta_min 5
_cell_volume 3515.6(2)
_computing_cell_refinement 'DENZO/SCALEPACK (Otwinowski & Minor, 1997)'
_computing_data_collection 'COLLECT (Nonius, 2001).'
_computing_data_reduction DENZO/SCALEPACK
_computing_molecular_graphics 'CAMERON (Watkin <i>et al.</i>,  1996)'
_computing_publication_material CRYSTALS
_computing_structure_refinement 'CRYSTALS (Betteridge <i>et al.</i>,  2003)'
_computing_structure_solution 'SIR92 (Altomare <i>et al.</i>,  1994)'
_diffrn_ambient_temperature 150
_diffrn_measured_fraction_theta_full 0.982
_diffrn_measured_fraction_theta_max 0.979
_diffrn_measurement_device_type 'Nonius KappaCCD'
_diffrn_measurement_method \w
_diffrn_radiation_monochromator graphite
_diffrn_radiation_type 'Mo K\a'
_diffrn_radiation_wavelength 0.71073
_diffrn_reflns_av_R_equivalents 0.133
_diffrn_reflns_limit_h_max 20
_diffrn_reflns_limit_h_min -20
_diffrn_reflns_limit_k_max 12
_diffrn_reflns_limit_k_min -12
_diffrn_reflns_limit_l_max 28
_diffrn_reflns_limit_l_min -28
_diffrn_reflns_number 14358
_diffrn_reflns_theta_full 25.491
_diffrn_reflns_theta_max 27.118
_diffrn_reflns_theta_min 5.134
_diffrn_standards_number 0
_exptl_absorpt_coefficient_mu 0.308
_exptl_absorpt_correction_T_max 0.99
_exptl_absorpt_correction_T_min 0.76
_exptl_absorpt_correction_type multi-scan
_exptl_absorpt_process_details '(DENZO/SCALEPACK; Otwinowski & Minor, 1997)'
_exptl_crystal_colour yellow
_exptl_crystal_density_diffrn 1.328
_exptl_crystal_description plate
_exptl_crystal_F_000 1472
_exptl_crystal_size_max 0.40
_exptl_crystal_size_mid 0.06
_exptl_crystal_size_min 0.04
_refine_diff_density_max 0.79
_refine_diff_density_min -0.82
_refine_ls_extinction_method None
_refine_ls_goodness_of_fit_ref 0.9178
_refine_ls_hydrogen_treatment constr
_refine_ls_matrix_type full
_refine_ls_number_parameters 217
_refine_ls_number_reflns 3811
_refine_ls_number_restraints 0
_refine_ls_R_factor_all 0.1306
_refine_ls_R_factor_gt 0.0731
_refine_ls_shift/su_max 0.000424
_refine_ls_structure_factor_coef Fsqd
_refine_ls_weighting_details
;
Method= Modified Sheldrick
w=1/[\s^2^(F^2^) + ( 0.12P)^2^ + 0.60P]
,where P=(max(Fo^2^,0) + 2Fc^2^)/3
;
_refine_ls_weighting_scheme calc
_refine_ls_wR_factor_all 0.2110
_refine_ls_wR_factor_gt 0.1819
_refine_ls_wR_factor_ref 0.2110
_reflns_number_gt 2209
_reflns_number_total 3811
_reflns_threshold_expression I>2.0\s(I)
_cod_data_source_file lw2018.cif
_cod_data_source_block I
_cod_depositor_comments
;
The following automatic conversions were performed:
'_symmetry_cell_setting' value 'Orthorhombic' changed to 'orthorhombic'
according to '/home/saulius/struct/CIF-dictionaries/cif_core.dic'
dictionary named 'cif_core.dic' version 2.4.1 from 2010-06-29.

Automatic conversion script
Id: cif_fix_enum 1527 2010-12-29 10:47:43Z saulius 

The following automatic conversions were performed:

'_symmetry_cell_setting' value 'Orthorhombic' changed to
'orthorhombic' according to
/home/saulius/struct/CIF-dictionaries/cif_core.dic dictionary named
'cif_core.dic' version 2.4.1 from 2010-06-29.

Automatic conversion script
Id: cif_fix_values 1715 2011-07-08 13:25:40Z adriana 
;
_cod_database_code 2214333
_cod_database_fobs_code 2214333

loop_
_symmetry_equiv_pos_as_xyz
x,y,z
-x,-y,-z
-x+1/2,y+1/2,z
x+1/2,-y+1/2,-z
x,-y+1/2,z+1/2
-x,y+1/2,-z+1/2
-x+1/2,-y,z+1/2
x+1/2,y,-z+1/2

loop_
_atom_site_type_symbol
_atom_site_label
_atom_site_fract_x
_atom_site_fract_y
_atom_site_fract_z
_atom_site_U_iso_or_equiv
_atom_site_adp_type
_atom_site_occupancy
C C1 0.5625(3) 0.0827(4) 0.56610(15) 0.0356 Uani 1.0000
C C2 0.4905(3) 0.1605(4) 0.55211(15) 0.0362 Uani 1.0000
C C3 0.4983(3) 0.3005(4) 0.52538(15) 0.0392 Uani 1.0000
S S4 0.53368(6) 0.42180(11) 0.58251(4) 0.0331 Uani 1.0000
C C5 0.4391(2) 0.4928(4) 0.60772(16) 0.0298 Uani 1.0000
N N6 0.4480(2) 0.5648(4) 0.65904(13) 0.0342 Uani 1.0000
N N7 0.52675(18) 0.5734(3) 0.68279(12) 0.0319 Uani 1.0000
C C8 0.5395(2) 0.6455(4) 0.73024(15) 0.0340 Uani 1.0000
C C9 0.6280(2) 0.6436(4) 0.74997(16) 0.0336 Uani 1.0000
C C10 0.6864(3) 0.5634(5) 0.7215(2) 0.0533 Uani 1.0000
C C11 0.7675(3) 0.5652(6) 0.7404(2) 0.0615 Uani 1.0000
N N12 0.7939(2) 0.6385(4) 0.78781(14) 0.0486 Uani 1.0000
C C13 0.7375(3) 0.7141(5) 0.81497(17) 0.0492 Uani 1.0000
C C14 0.6561(3) 0.7204(5) 0.79824(17) 0.0440 Uani 1.0000
C C15 0.4774(3) 0.7254(6) 0.76459(19) 0.0588 Uani 1.0000
S S16 0.34742(6) 0.48061(12) 0.57372(4) 0.0409 Uani 1.0000
C C17 0.4128(3) 0.1115(4) 0.56429(16) 0.0394 Uani 1.0000
C C18 0.4028(3) -0.0166(5) 0.59089(19) 0.0463 Uani 1.0000
C C19 0.4696(3) -0.0934(5) 0.60457(18) 0.0474 Uani 1.0000
C C20 0.5509(3) -0.0485(4) 0.59193(16) 0.0411 Uani 1.0000
C C21 0.6216(3) -0.1300(5) 0.60357(18) 0.0502 Uani 1.0000
C C22 0.6993(3) -0.0859(6) 0.5917(2) 0.0558 Uani 1.0000
C C23 0.7113(3) 0.0428(5) 0.56598(18) 0.0484 Uani 1.0000
C C24 0.6448(3) 0.1243(5) 0.55388(17) 0.0402 Uani 1.0000
H H31 0.4438 0.3303 0.5109 0.0467 Uiso 1.0000
H H32 0.5392 0.3019 0.4931 0.0474 Uiso 1.0000
H H101 0.6699 0.5071 0.6898 0.0702 Uiso 1.0000
H H111 0.8071 0.5134 0.7194 0.0772 Uiso 1.0000
H H131 0.7550 0.7670 0.8477 0.0624 Uiso 1.0000
H H141 0.6190 0.7759 0.8186 0.0572 Uiso 1.0000
H H151 0.4968 0.8167 0.7708 0.0862 Uiso 1.0000
H H152 0.4690 0.6835 0.8031 0.0863 Uiso 1.0000
H H153 0.4253 0.7278 0.7441 0.0864 Uiso 1.0000
H H171 0.3662 0.1626 0.5538 0.0465 Uiso 1.0000
H H181 0.3496 -0.0493 0.5995 0.0578 Uiso 1.0000
H H191 0.4627 -0.1795 0.6211 0.0558 Uiso 1.0000
H H211 0.6135 -0.2165 0.6198 0.0598 Uiso 1.0000
H H221 0.7446 -0.1411 0.6011 0.0669 Uiso 1.0000
H H231 0.7649 0.0735 0.5567 0.0587 Uiso 1.0000
H H241 0.6534 0.2097 0.5380 0.0485 Uiso 1.0000
H H1 0.4046 0.6011 0.6767 0.0425 Uiso 1.0000

loop_
_atom_site_aniso_label
_atom_site_aniso_U_11
_atom_site_aniso_U_22
_atom_site_aniso_U_33
_atom_site_aniso_U_12
_atom_site_aniso_U_13
_atom_site_aniso_U_23
C1 0.051(2) 0.036(2) 0.0197(16) 0.000(2) 0.0003(15) -0.0063(15)
C2 0.055(3) 0.035(2) 0.0184(14) -0.007(2) 0.0034(17) -0.0016(15)
C3 0.051(2) 0.047(3) 0.0197(15) -0.002(2) 0.0037(16) -0.0026(16)
S4 0.0363(5) 0.0370(6) 0.0259(4) -0.0008(4) 0.0010(4) -0.0016(4)
C5 0.032(2) 0.031(2) 0.0266(16) -0.0041(16) -0.0003(14) 0.0044(15)
N6 0.0356(17) 0.045(2) 0.0215(13) 0.0033(15) -0.0006(12) 0.0001(13)
N7 0.0349(17) 0.0388(19) 0.0220(13) 0.0007(15) 0.0002(12) 0.0015(13)
C8 0.032(2) 0.045(2) 0.0248(16) 0.0051(18) 0.0025(15) 0.0012(16)
C9 0.038(2) 0.039(2) 0.0234(16) 0.0002(18) -0.0030(15) -0.0019(16)
C10 0.041(2) 0.072(3) 0.047(2) 0.015(2) -0.0072(19) -0.020(2)
C11 0.043(3) 0.095(4) 0.046(2) 0.020(3) 0.002(2) -0.019(3)
N12 0.042(2) 0.078(3) 0.0261(15) 0.0045(19) -0.0056(14) -0.0014(17)
C13 0.047(3) 0.067(3) 0.0331(18) 0.004(2) -0.0052(19) -0.014(2)
C14 0.039(2) 0.062(3) 0.0308(18) 0.006(2) 0.0000(16) -0.0132(19)
C15 0.047(3) 0.085(4) 0.044(2) 0.020(3) -0.004(2) -0.033(3)
S16 0.0342(6) 0.0581(7) 0.0305(5) -0.0036(5) -0.0045(4) 0.0014(5)
C17 0.045(2) 0.040(2) 0.0337(19) -0.002(2) -0.0008(17) -0.0024(17)
C18 0.048(3) 0.046(3) 0.044(2) -0.010(2) 0.008(2) -0.003(2)
C19 0.071(3) 0.041(3) 0.0301(18) -0.004(2) 0.008(2) -0.0004(18)
C20 0.059(3) 0.043(3) 0.0210(16) 0.004(2) 0.0002(17) -0.0028(16)
C21 0.072(3) 0.047(3) 0.0322(19) 0.007(2) -0.001(2) -0.0055(19)
C22 0.064(3) 0.056(3) 0.047(2) 0.018(3) -0.008(2) -0.010(2)
C23 0.039(2) 0.066(3) 0.041(2) 0.004(2) 0.0003(18) -0.015(2)
C24 0.049(2) 0.038(2) 0.0331(19) -0.006(2) 0.0030(18) -0.0029(17)

loop_
_atom_type_symbol
_atom_type_scat_dispersion_real
_atom_type_scat_dispersion_imag
_atom_type_scat_source
C 0.0033 0.0016 'International Tables Vol C 4.2.6.8 and 6.1.1.4'
H 0.0000 0.0000 'International Tables Vol C 4.2.6.8 and 6.1.1.4'
N 0.0061 0.0033 'International Tables Vol C 4.2.6.8 and 6.1.1.4'
S 0.1246 0.1234 'International Tables Vol C 4.2.6.8 and 6.1.1.4'

loop_
_geom_angle_atom_site_label_1
_geom_angle_atom_site_label_2
_geom_angle_atom_site_label_3
_geom_angle
_geom_angle_publ_flag
C2 C1 C20 118.0(4) no
C2 C1 C24 124.4(4) no
C20 C1 C24 117.6(4) no
C1 C2 C3 120.7(4) no
C1 C2 C17 120.7(4) no
C3 C2 C17 118.6(4) no
C2 C3 S4 110.4(2) no
C2 C3 H31 109.2 no
S4 C3 H31 108.1 no
C2 C3 H32 111.1 no
S4 C3 H32 107.1 no
H31 C3 H32 110.9 no
C3 S4 C5 102.14(19) no
S4 C5 N6 112.6(3) no
S4 C5 S16 126.3(2) no
N6 C5 S16 121.1(3) no
C5 N6 N7 117.0(3) no
C5 N6 H1 120.5 no
N7 N6 H1 122.4 no
N6 N7 C8 119.7(3) no
N7 C8 C9 112.7(3) no
N7 C8 C15 127.3(3) no
C9 C8 C15 120.0(3) no
C8 C9 C10 121.5(4) no
C8 C9 C14 122.1(4) no
C10 C9 C14 116.4(4) no
C9 C10 C11 120.0(4) no
C9 C10 H101 119.4 no
C11 C10 H101 120.6 no
C10 C11 N12 123.2(4) no
C10 C11 H111 119.1 no
N12 C11 H111 117.7 no
C11 N12 C13 116.4(4) no
N12 C13 C14 124.1(4) no
N12 C13 H131 117.4 no
C14 C13 H131 118.4 no
C9 C14 C13 120.0(4) no
C9 C14 H141 119.3 no
C13 C14 H141 120.8 no
C8 C15 H151 110.5 no
C8 C15 H152 109.0 no
H151 C15 H152 108.5 no
C8 C15 H153 111.1 no
H151 C15 H153 109.3 no
H152 C15 H153 108.3 no
C2 C17 C18 120.4(4) no
C2 C17 H171 119.7 no
C18 C17 H171 119.9 no
C17 C18 C19 120.6(4) no
C17 C18 H181 120.1 no
C19 C18 H181 119.4 no
C18 C19 C20 121.2(4) no
C18 C19 H191 120.3 no
C20 C19 H191 118.4 no
C1 C20 C19 119.1(4) no
C1 C20 C21 118.8(4) no
C19 C20 C21 122.1(4) no
C20 C21 C22 121.7(5) no
C20 C21 H211 118.4 no
C22 C21 H211 119.9 no
C21 C22 C23 119.9(5) no
C21 C22 H221 119.5 no
C23 C22 H221 120.6 no
C22 C23 C24 120.2(4) no
C22 C23 H231 120.6 no
C24 C23 H231 119.2 no
C1 C24 C23 121.8(4) no
C1 C24 H241 118.5 no
C23 C24 H241 119.7 no

loop_
_geom_bond_atom_site_label_1
_geom_bond_atom_site_label_2
_geom_bond_distance
_geom_bond_publ_flag
C1 C2 1.423(6) no
C1 C20 1.425(6) no
C1 C24 1.412(6) no
C2 C3 1.505(6) no
C2 C17 1.366(6) no
C3 S4 1.833(4) no
C3 H31 0.979 no
C3 H32 0.973 no
S4 C5 1.765(4) no
C5 N6 1.351(5) no
C5 S16 1.660(4) no
N6 N7 1.374(4) no
N6 H1 0.876 no
N7 C8 1.287(5) no
C8 C9 1.488(5) no
C8 C15 1.483(5) no
C9 C10 1.381(6) no
C9 C14 1.388(5) no
C10 C11 1.369(7) no
C10 H101 0.934 no
C11 N12 1.346(6) no
C11 H111 0.941 no
N12 C13 1.319(5) no
C13 C14 1.361(6) no
C13 H131 0.937 no
C14 H141 0.927 no
C15 H151 0.962 no
C15 H152 0.960 no
C15 H153 0.953 no
C17 C18 1.401(6) no
C17 H171 0.932 no
C18 C19 1.347(7) no
C18 H181 0.934 no
C19 C20 1.408(6) no
C19 H191 0.930 no
C20 C21 1.416(6) no
C21 C22 1.348(7) no
C21 H211 0.933 no
C22 C23 1.403(7) no
C22 H221 0.933 no
C23 C24 1.363(6) no
C23 H231 0.936 no
C24 H241 0.922 no

loop_
_geom_hbond_atom_site_label_D
_geom_hbond_atom_site_label_H
_geom_hbond_atom_site_label_A
_geom_hbond_site_symmetry_A
_geom_hbond_distance_DH
_geom_hbond_distance_HA
_geom_hbond_distance_DA
_geom_hbond_angle_DHA
_geom_hbond_publ_flag
N6 H1 N12 8_456 0.88 1.98 2.839(5) 166 yes

loop_
_cod_related_entry_id
_cod_related_entry_database
_cod_related_entry_code
1 ChemSpider 21184746
